data_8100452
loop_
_publ_author_name
'Wu, Wen-shi'
'Feng, Yun-Long'

_publ_section_title
;Crystal structure of (2-picoloylcarbonyl)thiosemicarbazone,
 C~7~H~10~N~4~O~2~S
;
_journal_issue 4
_journal_name_full 'Zeitschrift f\"ur Kristallographie - New Crystal Structures'
_journal_page_first 527
_journal_page_last 528
_journal_volume 218
_journal_year 2003
_chemical_formula_sum 'C7 H10 N4 O2 S'
_chemical_formula_weight 214.25
_space_group_IT_number 61
_symmetry_cell_setting orthorhombic
_symmetry_space_group_name_Hall '-P 2ac 2ab'
_symmetry_space_group_name_H-M 'P b c a'
_cell_angle_alpha 90.00
_cell_angle_beta 90.00
_cell_angle_gamma 90.00
_cell_formula_units_Z 8
_cell_length_a 12.1705(9)
_cell_length_b 7.4205(17)
_cell_length_c 22.7584(5)
_cell_measurement_temperature 293(2)
_cell_volume 2055.3(5)
_diffrn_ambient_temperature 293(2)
_exptl_crystal_density_diffrn 1.385
_cod_database_code 8100452

loop_
_symmetry_equiv_pos_as_xyz
'x, y, z'
'-x+1/2, -y, z+1/2'
'-x, y+1/2, -z+1/2'
'x+1/2, -y+1/2, -z'
'-x, -y, -z'
'x-1/2, y, -z-1/2'
'x, -y-1/2, z-1/2'
'-x-1/2, y-1/2, z'

loop_
_atom_site_label
_atom_site_type_symbol
_atom_site_fract_x
_atom_site_fract_y
_atom_site_fract_z
_atom_site_U_iso_or_equiv
_atom_site_adp_type
_atom_site_occupancy
_atom_site_symmetry_multiplicity
_atom_site_Wyckoff_symbol
_atom_site_calc_flag
_atom_site_refinement_flags
_atom_site_disorder_assembly
_atom_site_disorder_group
S1 S 0.36378(4) 0.15871(6) -0.074356(17) 0.04354(15) Uani 1 8 c d . . .
O1 O 0.24018(11) 0.21038(16) 0.11533(5) 0.0510(4) Uani 1 8 c d . . .
O2 O 0.45231(13) 0.50874(17) 0.07018(7) 0.0825(5) Uani 1 8 c d . . .
H21 H 0.5069 0.5824 0.0654 0.099 Uiso 1 8 c d R . .
H22 H 0.4012 0.5628 0.0933 0.099 Uiso 1 8 c d R . .
N1 N 0.43645(15) -0.0025(2) 0.20670(6) 0.0528(4) Uani 1 8 c d . . .
N2 N 0.40589(12) 0.08742(19) 0.09554(6) 0.0404(4) Uani 1 8 c d . . .
H2 H 0.4581 0.0190 0.1078 0.049 Uiso 1 8 c d R . .
N3 N 0.40841(12) 0.1536(2) 0.03857(5) 0.0405(4) Uani 1 8 c d . . .
H3 H 0.4407 0.2546 0.0319 0.049 Uiso 1 8 c d R . .
N4 N 0.31714(14) -0.0924(2) 0.00405(6) 0.0494(4) Uani 1 8 c d . . .
H41 H 0.3178 -0.1365 0.0390 0.059 Uiso 1 8 c d R . .
H42 H 0.2870 -0.1516 -0.0242 0.059 Uiso 1 8 c d R . .
C1 C 0.33870(16) 0.0695(2) 0.19371(7) 0.0396(5) Uani 1 8 c d . . .
C2 C 0.2556(2) 0.0941(3) 0.23335(7) 0.0557(5) Uani 1 8 c d . . .
H2 H 0.1891 0.1447 0.2219 0.067 Uiso 1 8 c d R . .
C3 C 0.2730(3) 0.0414(3) 0.29113(8) 0.0768(8) Uani 1 8 c d . . .
H3 H 0.2183 0.0561 0.3192 0.092 Uiso 1 8 c d R . .
C4 C 0.3715(3) -0.0319(3) 0.30572(9) 0.0805(8) Uani 1 8 c d . . .
H4 H 0.3854 -0.0678 0.3442 0.097 Uiso 1 8 c d R . .
C5 C 0.4511(2) -0.0525(3) 0.26259(9) 0.0711(7) Uani 1 8 c d . . .
H5 H 0.5180 -0.1038 0.2731 0.085 Uiso 1 8 c d R . .
C6 C 0.32249(16) 0.1290(2) 0.13154(7) 0.0379(4) Uani 1 8 c d . . .
C7 C 0.36220(14) 0.0650(2) -0.00626(7) 0.0354(4) Uani 1 8 c d . . .

loop_
_atom_site_aniso_label
_atom_site_aniso_U_11
_atom_site_aniso_U_22
_atom_site_aniso_U_33
_atom_site_aniso_U_23
_atom_site_aniso_U_13
_atom_site_aniso_U_12
S1 0.0522(3) 0.0478(2) 0.0306(2) 0.0036(2) 0.0025(2) 0.0001(3)
O1 0.0507(8) 0.0587(8) 0.0438(6) 0.0065(6) -0.0010(7) 0.0164(7)
O2 0.0714(11) 0.0598(9) 0.1161(13) -0.0182(9) 0.0132(11) -0.0189(9)
N1 0.0553(10) 0.0577(10) 0.0454(9) 0.0103(8) -0.0125(9) -0.0030(10)
N2 0.0439(10) 0.0462(8) 0.0312(7) 0.0068(7) -0.0012(7) 0.0066(8)
N3 0.0488(10) 0.0436(8) 0.0291(7) 0.0051(7) 0.0007(6) -0.0082(8)
N4 0.0644(11) 0.0464(9) 0.0374(7) 0.0040(7) -0.0031(8) -0.0180(9)
C1 0.0521(13) 0.0354(9) 0.0313(8) -0.0018(7) -0.0032(8) 0.0000(9)
C2 0.0766(14) 0.0473(10) 0.0431(9) 0.0030(9) 0.0100(12) 0.0064(11)
C3 0.134(2) 0.0580(14) 0.0383(10) 0.0008(11) 0.0231(15) -0.0005(16)
C4 0.148(3) 0.0608(14) 0.0327(10) 0.0060(10) -0.0206(15) -0.0194(19)
C5 0.0835(18) 0.0708(14) 0.0589(14) 0.0186(12) -0.0356(14) -0.0132(15)
C6 0.0447(12) 0.0352(9) 0.0338(8) -0.0024(8) -0.0001(8) -0.0013(9)
C7 0.0310(10) 0.0397(9) 0.0354(8) -0.0010(8) 0.0036(8) 0.0009(9)

loop_
_geom_bond_atom_site_label_1
_geom_bond_atom_site_label_2
_geom_bond_distance
_geom_bond_site_symmetry_2
_geom_bond_publ_flag
S1 C7 1.6986(16) . ?
O1 C6 1.227(2) . ?
O2 H21 0.8676 . ?
O2 H22 0.9091 . ?
N1 C5 1.337(2) . ?
N1 C1 1.337(2) . ?
N2 C6 1.340(2) . ?
N2 N3 1.3868(17) . ?
N2 H2 0.8600 . ?
N3 C7 1.338(2) . ?
N3 H3 0.8601 . ?
N4 C7 1.312(2) . ?
N4 H41 0.8599 . ?
N4 H42 0.8602 . ?
C1 C2 1.367(3) . ?
C1 C6 1.495(2) . ?
C2 C3 1.388(3) . ?
C2 H2 0.9298 . ?
C3 C4 1.358(4) . ?
C3 H3 0.9300 . ?
C4 C5 1.387(3) . ?
C4 H4 0.9299 . ?
C5 H5 0.9302 . ?

loop_
_cod_related_entry_id
_cod_related_entry_database
_cod_related_entry_code
1 ChemSpider 21122432
